data_7243357
loop_
_publ_author_name
'Teri, Gele'
'Li, Na'
'Bai, Sagala'
'E., Namila'
'Baiyin, Menghe'

_publ_section_title
;
 Synthesis, crystal structure, photocatalysis, photocurrent response:
 one-dimensional K2HgSnSe4 and three-dimensional Na6Cu8Sn3Se13
;
_journal_issue 35
_journal_name_full CrystEngComm
_journal_page_first 6079
_journal_page_last 6085
_journal_paper_doi 10.1039/D1CE00821H
_journal_volume 23
_journal_year 2021
_chemical_formula_moiety 'Cu8 Na6 Se13 Sn3'
_chemical_formula_sum 'Cu8 Na6 Se13 Sn3'
_chemical_formula_weight 2028.81
_space_group_crystal_system cubic
_space_group_IT_number 226
_space_group_name_Hall '-F 4a 2 3'
_space_group_name_H-M_alt 'F m -3 c'
_atom_sites_solution_primary dual
_audit_creation_date 2021-02-28
_audit_creation_method
;
Olex2 1.3-alpha
(compiled 2020.11.12 svn.r5f609507 for OlexSys, GUI svn.r6272)
;
_audit_update_record
;
2021-04-16 deposited with the CCDC.	2021-07-21 downloaded from the CCDC.
;
_cell_angle_alpha 90
_cell_angle_beta 90
_cell_angle_gamma 90
_cell_formula_units_Z 8
_cell_length_a 18.4754(8)
_cell_length_b 18.4754(8)
_cell_length_c 18.4754(8)
_cell_measurement_reflns_used 311
_cell_measurement_temperature 298.15
_cell_measurement_theta_max 26.9520
_cell_measurement_theta_min 4.4110
_cell_volume 6306.4(5)
_computing_cell_refinement 'CrysAlisPro 1.171.40.84a (Rigaku OD, 2020)'
_computing_data_collection 'CrysAlisPro 1.171.40.84a (Rigaku OD, 2020)'
_computing_data_reduction 'CrysAlisPro 1.171.40.84a (Rigaku OD, 2020)'
_computing_molecular_graphics 'Olex2 1.3-alpha (Dolomanov et al., 2009)'
_computing_publication_material 'Olex2 1.3-alpha (Dolomanov et al., 2009)'
_computing_structure_refinement 'SHELXL 2018/3 (Sheldrick, 2015)'
_computing_structure_solution 'SHELXT 2018/2 (Sheldrick, 2018)'
_diffrn_ambient_temperature 298.15
_diffrn_detector_area_resol_mean 16.0793
_diffrn_measured_fraction_theta_full 0.989
_diffrn_measured_fraction_theta_max 0.880
_diffrn_measurement_device_type 'SuperNova, Dual, Cu at home/near, Eos'
_diffrn_measurement_method '\w scans'
_diffrn_radiation_type MoK\a
_diffrn_radiation_wavelength 0.71073
_diffrn_reflns_av_R_equivalents 0.0718
_diffrn_reflns_av_unetI/netI 0.0579
_diffrn_reflns_Laue_measured_fraction_full 0.989
_diffrn_reflns_Laue_measured_fraction_max 0.880
_diffrn_reflns_limit_h_max 14
_diffrn_reflns_limit_h_min -14
_diffrn_reflns_limit_k_max 24
_diffrn_reflns_limit_k_min -12
_diffrn_reflns_limit_l_max 25
_diffrn_reflns_limit_l_min -8
_diffrn_reflns_number 1508
_diffrn_reflns_point_group_measured_fraction_full 0.989
_diffrn_reflns_point_group_measured_fraction_max 0.880
_diffrn_reflns_theta_full 25.242
_diffrn_reflns_theta_max 28.992
_diffrn_reflns_theta_min 3.820
_diffrn_source 'micro-focus sealed X-ray tube'
_diffrn_standards_number 0
_exptl_absorpt_coefficient_mu 22.694
_exptl_absorpt_correction_T_max 1.00000
_exptl_absorpt_correction_T_min 0.76413
_exptl_absorpt_correction_type multi-scan
_exptl_absorpt_process_details
;
CrysAlisPro 1.171.40.84a (Rigaku Oxford Diffraction, 2020)
Empirical absorption correction using spherical harmonics,
implemented in SCALE3 ABSPACK scaling algorithm.
;
_exptl_crystal_colour 'clear dark black'
_exptl_crystal_colour_lustre clear
_exptl_crystal_colour_modifier dark
_exptl_crystal_colour_primary black
_exptl_crystal_density_diffrn 4.274
_exptl_crystal_description cubic
_exptl_crystal_F_000 7120
_exptl_crystal_size_max 0.12
_exptl_crystal_size_mid 0.11
_exptl_crystal_size_min 0.1
_refine_diff_density_max 2.158
_refine_diff_density_min -0.991
_refine_diff_density_rms 0.280
_refine_ls_extinction_method none
_refine_ls_goodness_of_fit_ref 1.068
_refine_ls_hydrogen_treatment undef
_refine_ls_matrix_type full
_refine_ls_number_parameters 22
_refine_ls_number_reflns 345
_refine_ls_number_restraints 6
_refine_ls_restrained_S_all 1.083
_refine_ls_R_factor_all 0.0646
_refine_ls_R_factor_gt 0.0442
_refine_ls_shift/su_max 0.000
_refine_ls_shift/su_mean 0.000
_refine_ls_structure_factor_coef Fsqd
_refine_ls_weighting_details 'w=1/[\s^2^(Fo^2^)+(0.0461P)^2^+134.3837P] where P=(Fo^2^+2Fc^2^)/3'
_refine_ls_weighting_scheme calc
_refine_ls_wR_factor_gt 0.0964
_refine_ls_wR_factor_ref 0.1068
_reflns_Friedel_coverage 0.000
_reflns_number_gt 275
_reflns_number_total 345
_reflns_threshold_expression 'I > 2\s(I)'
_cod_data_source_file d1ce00821h2.cif
_cod_data_source_block 7
_cod_depositor_comments 'Adding full bibliography for 7243356--7243357.cif.'
_cod_original_cell_volume 6306.4(8)
_cod_original_sg_symbol_Hall '-F 4c 2 3'
_cod_database_code 7243357
_shelx_shelxl_version_number 2018/3
_shelx_space_group_comment
;
The symmetry employed for this shelxl refinement is uniquely defined
by the following loop, which should always be used as a source of
symmetry information in preference to the above space-group names.
They are only intended as comments.
;
_shelx_estimated_absorpt_t_max 0.210
_shelx_estimated_absorpt_t_min 0.172
_olex2_refinement_description
;
1. Uiso/Uaniso restraints and constraints
Uanis(Na1) \\sim Ueq: with sigma of 0.01 and sigma for terminal atoms of 0.02
2. Others
 Fixed Sof: Na1(0.25)
;
_olex2_submission_special_instructions 'No special instructions were received'

loop_
_space_group_symop_operation_xyz
'x, y, z'
'-x, -y, z'
'-x, y, -z'
'x, -y, -z'
'z, x, y'
'z, -x, -y'
'-z, -x, y'
'-z, x, -y'
'y, z, x'
'-y, z, -x'
'y, -z, -x'
'-y, -z, x'
'y+1/2, x+1/2, -z+1/2'
'-y+1/2, -x+1/2, -z+1/2'
'y+1/2, -x+1/2, z+1/2'
'-y+1/2, x+1/2, z+1/2'
'x+1/2, z+1/2, -y+1/2'
'-x+1/2, z+1/2, y+1/2'
'-x+1/2, -z+1/2, -y+1/2'
'x+1/2, -z+1/2, y+1/2'
'z+1/2, y+1/2, -x+1/2'
'z+1/2, -y+1/2, x+1/2'
'-z+1/2, y+1/2, x+1/2'
'-z+1/2, -y+1/2, -x+1/2'
'x, y+1/2, z+1/2'
'-x, -y+1/2, z+1/2'
'-x, y+1/2, -z+1/2'
'x, -y+1/2, -z+1/2'
'z, x+1/2, y+1/2'
'z, -x+1/2, -y+1/2'
'-z, -x+1/2, y+1/2'
'-z, x+1/2, -y+1/2'
'y, z+1/2, x+1/2'
'-y, z+1/2, -x+1/2'
'y, -z+1/2, -x+1/2'
'-y, -z+1/2, x+1/2'
'y+1/2, x+1, -z+1'
'-y+1/2, -x+1, -z+1'
'y+1/2, -x+1, z+1'
'-y+1/2, x+1, z+1'
'x+1/2, z+1, -y+1'
'-x+1/2, z+1, y+1'
'-x+1/2, -z+1, -y+1'
'x+1/2, -z+1, y+1'
'z+1/2, y+1, -x+1'
'z+1/2, -y+1, x+1'
'-z+1/2, y+1, x+1'
'-z+1/2, -y+1, -x+1'
'x+1/2, y, z+1/2'
'-x+1/2, -y, z+1/2'
'-x+1/2, y, -z+1/2'
'x+1/2, -y, -z+1/2'
'z+1/2, x, y+1/2'
'z+1/2, -x, -y+1/2'
'-z+1/2, -x, y+1/2'
'-z+1/2, x, -y+1/2'
'y+1/2, z, x+1/2'
'-y+1/2, z, -x+1/2'
'y+1/2, -z, -x+1/2'
'-y+1/2, -z, x+1/2'
'y+1, x+1/2, -z+1'
'-y+1, -x+1/2, -z+1'
'y+1, -x+1/2, z+1'
'-y+1, x+1/2, z+1'
'x+1, z+1/2, -y+1'
'-x+1, z+1/2, y+1'
'-x+1, -z+1/2, -y+1'
'x+1, -z+1/2, y+1'
'z+1, y+1/2, -x+1'
'z+1, -y+1/2, x+1'
'-z+1, y+1/2, x+1'
'-z+1, -y+1/2, -x+1'
'x+1/2, y+1/2, z'
'-x+1/2, -y+1/2, z'
'-x+1/2, y+1/2, -z'
'x+1/2, -y+1/2, -z'
'z+1/2, x+1/2, y'
'z+1/2, -x+1/2, -y'
'-z+1/2, -x+1/2, y'
'-z+1/2, x+1/2, -y'
'y+1/2, z+1/2, x'
'-y+1/2, z+1/2, -x'
'y+1/2, -z+1/2, -x'
'-y+1/2, -z+1/2, x'
'y+1, x+1, -z+1/2'
'-y+1, -x+1, -z+1/2'
'y+1, -x+1, z+1/2'
'-y+1, x+1, z+1/2'
'x+1, z+1, -y+1/2'
'-x+1, z+1, y+1/2'
'-x+1, -z+1, -y+1/2'
'x+1, -z+1, y+1/2'
'z+1, y+1, -x+1/2'
'z+1, -y+1, x+1/2'
'-z+1, y+1, x+1/2'
'-z+1, -y+1, -x+1/2'
'-x, -y, -z'
'x, y, -z'
'x, -y, z'
'-x, y, z'
'-z, -x, -y'
'-z, x, y'
'z, x, -y'
'z, -x, y'
'-y, -z, -x'
'y, -z, x'
'-y, z, x'
'y, z, -x'
'-y-1/2, -x-1/2, z-1/2'
'y-1/2, x-1/2, z-1/2'
'-y-1/2, x-1/2, -z-1/2'
'y-1/2, -x-1/2, -z-1/2'
'-x-1/2, -z-1/2, y-1/2'
'x-1/2, -z-1/2, -y-1/2'
'x-1/2, z-1/2, y-1/2'
'-x-1/2, z-1/2, -y-1/2'
'-z-1/2, -y-1/2, x-1/2'
'-z-1/2, y-1/2, -x-1/2'
'z-1/2, -y-1/2, -x-1/2'
'z-1/2, y-1/2, x-1/2'
'-x, -y+1/2, -z+1/2'
'x, y+1/2, -z+1/2'
'x, -y+1/2, z+1/2'
'-x, y+1/2, z+1/2'
'-z, -x+1/2, -y+1/2'
'-z, x+1/2, y+1/2'
'z, x+1/2, -y+1/2'
'z, -x+1/2, y+1/2'
'-y, -z+1/2, -x+1/2'
'y, -z+1/2, x+1/2'
'-y, z+1/2, x+1/2'
'y, z+1/2, -x+1/2'
'-y-1/2, -x, z'
'y-1/2, x, z'
'-y-1/2, x, -z'
'y-1/2, -x, -z'
'-x-1/2, -z, y'
'x-1/2, -z, -y'
'x-1/2, z, y'
'-x-1/2, z, -y'
'-z-1/2, -y, x'
'-z-1/2, y, -x'
'z-1/2, -y, -x'
'z-1/2, y, x'
'-x+1/2, -y, -z+1/2'
'x+1/2, y, -z+1/2'
'x+1/2, -y, z+1/2'
'-x+1/2, y, z+1/2'
'-z+1/2, -x, -y+1/2'
'-z+1/2, x, y+1/2'
'z+1/2, x, -y+1/2'
'z+1/2, -x, y+1/2'
'-y+1/2, -z, -x+1/2'
'y+1/2, -z, x+1/2'
'-y+1/2, z, x+1/2'
'y+1/2, z, -x+1/2'
'-y, -x-1/2, z'
'y, x-1/2, z'
'-y, x-1/2, -z'
'y, -x-1/2, -z'
'-x, -z-1/2, y'
'x, -z-1/2, -y'
'x, z-1/2, y'
'-x, z-1/2, -y'
'-z, -y-1/2, x'
'-z, y-1/2, -x'
'z, -y-1/2, -x'
'z, y-1/2, x'
'-x+1/2, -y+1/2, -z'
'x+1/2, y+1/2, -z'
'x+1/2, -y+1/2, z'
'-x+1/2, y+1/2, z'
'-z+1/2, -x+1/2, -y'
'-z+1/2, x+1/2, y'
'z+1/2, x+1/2, -y'
'z+1/2, -x+1/2, y'
'-y+1/2, -z+1/2, -x'
'y+1/2, -z+1/2, x'
'-y+1/2, z+1/2, x'
'y+1/2, z+1/2, -x'
'-y, -x, z-1/2'
'y, x, z-1/2'
'-y, x, -z-1/2'
'y, -x, -z-1/2'
'-x, -z, y-1/2'
'x, -z, -y-1/2'
'x, z, y-1/2'
'-x, z, -y-1/2'
'-z, -y, x-1/2'
'-z, y, -x-1/2'
'z, -y, -x-1/2'
'z, y, x-1/2'

loop_
_atom_site_label
_atom_site_type_symbol
_atom_site_fract_x
_atom_site_fract_y
_atom_site_fract_z
_atom_site_U_iso_or_equiv
_atom_site_adp_type
_atom_site_occupancy
_atom_site_site_symmetry_order
_atom_site_calc_flag
_atom_site_refinement_flags_posn
_atom_site_refinement_flags_adp
_atom_site_refinement_flags_occupancy
_atom_site_disorder_assembly
_atom_site_disorder_group
Sn01 Sn 0.750000 0.500000 0.500000 0.0139(5) Uani 1 8 d S T P . .
Se02 Se 0.500000 0.500000 0.500000 0.0183(10) Uani 1 24 d S T P . .
Se03 Se 0.67676(7) 0.500000 0.38371(7) 0.0174(4) Uani 1 2 d S T P . .
Cu04 Cu 0.57984(7) 0.42016(7) 0.42016(7) 0.0279(6) Uani 1 3 d S T P . .
Na1 Na 0.709(3) 0.6289(18) 0.268(4) 0.167(19) Uani 0.25 1 d . U P A -1

loop_
_atom_site_aniso_label
_atom_site_aniso_U_11
_atom_site_aniso_U_22
_atom_site_aniso_U_33
_atom_site_aniso_U_23
_atom_site_aniso_U_13
_atom_site_aniso_U_12
Sn01 0.0119(9) 0.0149(6) 0.0149(6) 0.000 0.000 0.000
Se02 0.0183(10) 0.0183(10) 0.0183(10) 0.000 0.000 0.000
Se03 0.0167(7) 0.0209(8) 0.0145(7) 0.000 -0.0015(5) 0.000
Cu04 0.0279(6) 0.0279(6) 0.0279(6) 0.0063(6) -0.0063(6) -0.0063(6)
Na1 0.20(3) 0.14(2) 0.17(3) 0.023(19) -0.037(18) -0.051(17)

loop_
_atom_type_symbol
_atom_type_description
_atom_type_scat_dispersion_real
_atom_type_scat_dispersion_imag
_atom_type_scat_source
Cu Cu 0.3201 1.2651 'International Tables Vol C Tables 4.2.6.8 and 6.1.1.4'
Na Na 0.0362 0.0249 'International Tables Vol C Tables 4.2.6.8 and 6.1.1.4'
Se Se -0.0929 2.2259 'International Tables Vol C Tables 4.2.6.8 and 6.1.1.4'
Sn Sn -0.6537 1.4246 'International Tables Vol C Tables 4.2.6.8 and 6.1.1.4'

loop_
_geom_angle_atom_site_label_1
_geom_angle_atom_site_label_2
_geom_angle_atom_site_label_3
_geom_angle
_geom_angle_site_symmetry_1
_geom_angle_site_symmetry_3
_geom_angle_publ_flag
Se03 Sn01 Se03 106.50(3) . 137_765 ?
Se03 Sn01 Se03 115.60(6) 137_765 42_644 ?
Se03 Sn01 Se03 106.50(3) . 42_644 ?
Se03 Sn01 Se03 106.50(3) 137_765 98_556 ?
Se03 Sn01 Se03 115.60(6) . 98_556 ?
Se03 Sn01 Se03 106.50(3) 42_644 98_556 ?
Cu04 Se02 Cu04 109.5 98_556 99_565 ?
Cu04 Se02 Cu04 70.5 . 99_565 ?
Cu04 Se02 Cu04 70.5 97_666 3_656 ?
Cu04 Se02 Cu04 109.5 4_566 2_665 ?
Cu04 Se02 Cu04 70.5 4_566 99_565 ?
Cu04 Se02 Cu04 70.5 97_666 2_665 ?
Cu04 Se02 Cu04 109.5 . 2_665 ?
Cu04 Se02 Cu04 109.5 97_666 99_565 ?
Cu04 Se02 Cu04 109.5 97_666 98_556 ?
Cu04 Se02 Cu04 70.5 98_556 3_656 ?
Cu04 Se02 Cu04 180.00(5) 100_655 4_566 ?
Cu04 Se02 Cu04 109.5 4_566 3_656 ?
Cu04 Se02 Cu04 180.0 . 97_666 ?
Cu04 Se02 Cu04 70.5 100_655 2_665 ?
Cu04 Se02 Cu04 109.5 100_655 97_666 ?
Cu04 Se02 Cu04 109.5 100_655 99_565 ?
Cu04 Se02 Cu04 70.5 4_566 97_666 ?
Cu04 Se02 Cu04 70.5 99_565 2_665 ?
Cu04 Se02 Cu04 70.5 . 98_556 ?
Cu04 Se02 Cu04 180.00(5) 3_656 99_565 ?
Cu04 Se02 Cu04 109.5 100_655 98_556 ?
Cu04 Se02 Cu04 70.5 . 100_655 ?
Cu04 Se02 Cu04 70.5 4_566 98_556 ?
Cu04 Se02 Cu04 180.0 98_556 2_665 ?
Cu04 Se02 Cu04 109.5 . 3_656 ?
Cu04 Se02 Cu04 109.5 . 4_566 ?
Cu04 Se02 Cu04 70.5 100_655 3_656 ?
Cu04 Se02 Cu04 109.5 3_656 2_665 ?
Sn01 Se03 Na1 117.2(13) . . ?
Cu04 Se03 Sn01 99.15(4) . . ?
Cu04 Se03 Sn01 99.15(4) 99_565 . ?
Cu04 Se03 Cu04 75.27(11) 99_565 . ?
Cu04 Se03 Na1 82.7(6) 99_565 . ?
Cu04 Se03 Na1 140.1(12) . . ?
Se02 Cu04 Cu04 54.7 . 100_655 ?
Se02 Cu04 Cu04 54.7 . 98_556 ?
Se02 Cu04 Cu04 54.7 . 99_565 ?
Se03 Cu04 Se02 103.68(6) 101_666 . ?
Se03 Cu04 Se02 103.68(6) 10_656 . ?
Se03 Cu04 Se02 103.68(6) . . ?
Se03 Cu04 Se03 114.59(4) 10_656 101_666 ?
Se03 Cu04 Se03 114.59(4) 10_656 . ?
Se03 Cu04 Se03 114.59(4) 101_666 . ?
Se03 Cu04 Cu04 137.84(4) 10_656 98_556 ?
Se03 Cu04 Cu04 137.84(4) 101_666 99_565 ?
Se03 Cu04 Cu04 106.19(4) . 98_556 ?
Se03 Cu04 Cu04 106.19(4) 10_656 99_565 ?
Se03 Cu04 Cu04 52.37(5) . 99_565 ?
Se03 Cu04 Cu04 52.37(5) 10_656 100_655 ?
Se03 Cu04 Cu04 106.19(4) 101_666 100_655 ?
Se03 Cu04 Cu04 52.37(5) 101_666 98_556 ?
Se03 Cu04 Cu04 137.84(4) . 100_655 ?
Cu04 Cu04 Cu04 90.003(1) 100_655 98_556 ?
Cu04 Cu04 Cu04 90.003(1) 100_655 99_565 ?
Cu04 Cu04 Cu04 90.0 98_556 99_565 ?

loop_
_geom_bond_atom_site_label_1
_geom_bond_atom_site_label_2
_geom_bond_distance
_geom_bond_site_symmetry_2
_geom_bond_publ_flag
Sn01 Se03 2.5392(13) . ?
Sn01 Se03 2.5392(13) 137_765 ?
Sn01 Se03 2.5392(13) 42_644 ?
Sn01 Se03 2.5392(13) 98_556 ?
Se02 Cu04 2.555(2) . ?
Se02 Cu04 2.555(2) 97_666 ?
Se02 Cu04 2.555(2) 2_665 ?
Se02 Cu04 2.555(2) 98_556 ?
Se02 Cu04 2.555(2) 100_655 ?
Se02 Cu04 2.555(2) 3_656 ?
Se02 Cu04 2.555(2) 4_566 ?
Se02 Cu04 2.555(2) 99_565 ?
Se03 Cu04 2.4157(11) 99_565 ?
Se03 Cu04 2.4158(11) . ?
Se03 Na1 3.25(6) . ?
Cu04 Cu04 2.950(3) 100_655 ?
Cu04 Cu04 2.950(3) 98_556 ?
Cu04 Cu04 2.950(3) 99_565 ?
